data_7245532
loop_
_publ_author_name
'Stoesser, Julian'
'Engelage, Elric'
'Huber, Stefan'

_publ_section_title
;
 Co-crystallization studies of the syn- and anti-atropisomers of
 triphenyl-based perfluorinated halogen bond donors with halides
;
_journal_name_full CrystEngComm
_journal_paper_doi 10.1039/D2CE00973K
_journal_year 2022
_chemical_formula_sum 'C45 H18 Cl F24 I4 N3'
_chemical_formula_weight 1599.67
_space_group_crystal_system triclinic
_space_group_IT_number 2
_space_group_name_Hall '-P 1'
_space_group_name_H-M_alt 'P -1'
_atom_sites_solution_hydrogens geom
_audit_creation_method SHELXL-2017/1
_audit_update_record
;
2022-08-27 deposited with the CCDC.	2022-09-16 downloaded from the CCDC.
;
_cell_angle_alpha 82.495(8)
_cell_angle_beta 89.647(8)
_cell_angle_gamma 86.629(8)
_cell_formula_units_Z 2
_cell_length_a 9.0859(9)
_cell_length_b 10.7062(10)
_cell_length_c 25.696(3)
_cell_measurement_reflns_used 9624
_cell_measurement_temperature 170(2)
_cell_measurement_theta_max 74.4
_cell_measurement_theta_min 3.5
_cell_volume 2473.9(4)
_computing_cell_refinement 'CrysAlisPro 1.171.39.16b (Rigaku OD, 2015)'
_computing_data_collection 'CrysAlisPro 1.171.39.16b (Rigaku OD, 2015)'
_computing_data_reduction 'CrysAlisPro 1.171.39.16b (Rigaku OD, 2015)'
_computing_molecular_graphics 'Diamond 4, Mercury'
_computing_structure_refinement 'SHELXL-2017/1 (Sheldrick, 2017)'
_computing_structure_solution 'ShelXT, shelXle'
_diffrn_ambient_environment N~2~
_diffrn_ambient_temperature 170(2)
_diffrn_detector 'CCD plate'
_diffrn_detector_area_resol_mean 10.4409
_diffrn_detector_type Atlas
_diffrn_measured_fraction_theta_full 0.990
_diffrn_measured_fraction_theta_max 0.952
_diffrn_measurement_device 'four-circle diffractometer'
_diffrn_measurement_device_type 'SuperNova, Single source at offset/far, Atlas'
_diffrn_radiation_monochromator mirror
_diffrn_radiation_probe x-ray
_diffrn_radiation_type 'Cu K\a'
_diffrn_radiation_wavelength 1.54184
_diffrn_reflns_av_R_equivalents 0.0482
_diffrn_reflns_av_unetI/netI 0.0627
_diffrn_reflns_Laue_measured_fraction_full 0.990
_diffrn_reflns_Laue_measured_fraction_max 0.952
_diffrn_reflns_limit_h_max 7
_diffrn_reflns_limit_h_min -11
_diffrn_reflns_limit_k_max 13
_diffrn_reflns_limit_k_min -11
_diffrn_reflns_limit_l_max 32
_diffrn_reflns_limit_l_min -31
_diffrn_reflns_number 15445
_diffrn_reflns_point_group_measured_fraction_full 0.990
_diffrn_reflns_point_group_measured_fraction_max 0.952
_diffrn_reflns_theta_full 67.684
_diffrn_reflns_theta_max 74.450
_diffrn_reflns_theta_min 3.470
_diffrn_source 'micro-focus sealed X-ray tube'
_diffrn_source_type 'SuperNova (Cu) X-ray Source'
_exptl_absorpt_coefficient_mu 21.470
_exptl_absorpt_correction_T_max 0.22666
_exptl_absorpt_correction_T_min 0.12796
_exptl_absorpt_correction_type sphere
_exptl_absorpt_process_details
;
CrysAlisPro 1.171.39.16b (Rigaku Oxford Diffraction, 2015)
Spherical absorption correction
 using equivalent radius and absorption coefficient.
Empirical absorption correction using spherical harmonics,
 implemented in SCALE3 ABSPACK scaling algorithm.
;
_exptl_crystal_colour 'translucent colorless'
_exptl_crystal_density_diffrn 2.147
_exptl_crystal_density_meas ?
_exptl_crystal_description prism
_exptl_crystal_F_000 1508
_exptl_crystal_size_max 0.241
_exptl_crystal_size_mid 0.170
_exptl_crystal_size_min 0.170
_exptl_crystal_size_rad 0.185
_refine_diff_density_max 1.395
_refine_diff_density_min -1.296
_refine_diff_density_rms 0.166
_refine_ls_extinction_method none
_refine_ls_goodness_of_fit_ref 1.004
_refine_ls_hydrogen_treatment constr
_refine_ls_matrix_type full
_refine_ls_number_parameters 700
_refine_ls_number_reflns 9624
_refine_ls_number_restraints 0
_refine_ls_restrained_S_all 1.004
_refine_ls_R_factor_all 0.0694
_refine_ls_R_factor_gt 0.0516
_refine_ls_shift/su_max 0.001
_refine_ls_shift/su_mean 0.000
_refine_ls_structure_factor_coef Fsqd
_refine_ls_weighting_details 'w=1/[\s^2^(Fo^2^)+(0.0768P)^2^] where P=(Fo^2^+2Fc^2^)/3'
_refine_ls_weighting_scheme calc
_refine_ls_wR_factor_gt 0.1288
_refine_ls_wR_factor_ref 0.1432
_reflns_Friedel_coverage 0.000
_reflns_number_gt 7353
_reflns_number_total 9624
_reflns_threshold_expression 'I > 2\s(I)'
_cod_data_source_file d2ce00973k2.cif
_cod_data_source_block syn-p-1-TDACl
_cod_depositor_comments
;
The following automatic conversions were performed:

data item '_exptl_crystal_density_meas' value 'not measured' was
changed to '?' -- the value is perceived as not measured.

Automatic conversion script
Id: cif_fix_values 7556 2019-12-06 15:28:31Z antanas 
;
_cod_database_code 7245532
_shelx_shelxl_version_number 2017/1
_shelx_space_group_comment
;
The symmetry employed for this shelxl refinement is uniquely defined
by the following loop, which should always be used as a source of
symmetry information in preference to the above space-group names.
They are only intended as comments.
;
_oxdiff_exptl_absorpt_empirical_full_min 0.517
_oxdiff_exptl_absorpt_empirical_full_max 2.216
_oxdiff_exptl_absorpt_empirical_details
;
Empirical correction (ABSPACK) includes:
- Absorption correction using spherical harmonics
- Frame scaling
- Detector area scaling
;

loop_
_space_group_symop_operation_xyz
'x, y, z'
'-x, -y, -z'

loop_
_atom_site_label
_atom_site_type_symbol
_atom_site_fract_x
_atom_site_fract_y
_atom_site_fract_z
_atom_site_U_iso_or_equiv
_atom_site_adp_type
_atom_site_occupancy
_atom_site_site_symmetry_order
_atom_site_calc_flag
_atom_site_refinement_flags_posn
_atom_site_refinement_flags_adp
_atom_site_refinement_flags_occupancy
_atom_site_disorder_assembly
_atom_site_disorder_group
I1 I -0.05136(5) 0.62723(4) 0.13469(2) 0.03972(13) Uani 1 1 d . . . . .
I2 I 0.29522(5) 0.40474(4) 0.22152(2) 0.03835(13) Uani 1 1 d . . . . .
F1 F -0.2969(5) 0.7902(5) 0.0605(2) 0.0586(14) Uani 1 1 d . . . . .
F2 F -0.2797(6) 0.9319(5) -0.0333(2) 0.0587(13) Uani 1 1 d . . . . .
F3 F -0.0191(6) 0.9511(5) -0.0845(2) 0.0565(13) Uani 1 1 d . . . . .
F4 F 0.2235(6) 0.8177(5) -0.0432(2) 0.0537(12) Uani 1 1 d . . . . .
F5 F 0.3139(6) 0.8228(4) 0.0880(2) 0.0532(13) Uani 1 1 d . . . . .
F6 F 0.5274(5) 0.6749(4) 0.14040(18) 0.0446(10) Uani 1 1 d . . . . .
F7 F 0.3508(6) 0.3223(4) 0.0737(2) 0.0642(16) Uani 1 1 d . . . . .
F8 F 0.1380(6) 0.4702(4) 0.0219(2) 0.0546(13) Uani 1 1 d . . . . .
F9 F 0.7293(6) 0.4226(5) 0.0765(2) 0.0536(12) Uani 1 1 d . . . . .
F10 F 0.9243(6) 0.2756(5) 0.1401(2) 0.0640(15) Uani 1 1 d . . . . .
F11 F 0.8463(6) 0.1890(5) 0.2397(2) 0.0603(14) Uani 1 1 d . . . . .
F12 F 0.5798(6) 0.2501(4) 0.2764(2) 0.0505(12) Uani 1 1 d . . . . .
C1 C -0.0429(8) 0.7249(6) 0.0585(3) 0.0341(14) Uani 1 1 d . . . . .
C2 C -0.1653(9) 0.7932(8) 0.0356(3) 0.0434(17) Uani 1 1 d . . . . .
C3 C -0.1587(9) 0.8679(7) -0.0127(3) 0.0408(17) Uani 1 1 d . . . . .
C4 C -0.0270(10) 0.8767(7) -0.0386(3) 0.0412(17) Uani 1 1 d . . . . .
C5 C 0.0963(9) 0.8065(7) -0.0166(3) 0.0384(16) Uani 1 1 d . . . . .
C6 C 0.0899(8) 0.7300(6) 0.0305(3) 0.0326(14) Uani 1 1 d . . . . .
C7 C 0.2215(8) 0.6524(6) 0.0525(3) 0.0334(14) Uani 1 1 d . . . . .
C8 C 0.3250(8) 0.6997(6) 0.0822(3) 0.0371(16) Uani 1 1 d . . . . .
C9 C 0.4352(8) 0.6244(7) 0.1094(3) 0.0356(15) Uani 1 1 d . . . . .
C10 C 0.4457(8) 0.4945(7) 0.1078(3) 0.0346(15) Uani 1 1 d . . . . .
C11 C 0.3453(9) 0.4463(7) 0.0767(3) 0.0378(16) Uani 1 1 d . . . . .
C12 C 0.2360(8) 0.5234(7) 0.0489(3) 0.0367(15) Uani 1 1 d . . . . .
C13 C 0.5490(8) 0.4107(6) 0.1425(3) 0.0372(16) Uani 1 1 d . . . . .
C14 C 0.6889(9) 0.3799(8) 0.1254(3) 0.0441(18) Uani 1 1 d . . . . .
C15 C 0.7899(9) 0.3064(7) 0.1577(4) 0.048(2) Uani 1 1 d . . . . .
C16 C 0.7505(10) 0.2617(7) 0.2082(4) 0.047(2) Uani 1 1 d . . . . .
C17 C 0.6115(9) 0.2924(6) 0.2264(3) 0.0404(17) Uani 1 1 d . . . . .
C18 C 0.5089(8) 0.3652(6) 0.1936(3) 0.0370(16) Uani 1 1 d . . . . .
N1 N 0.2536(7) 0.0441(6) 0.2416(3) 0.0424(15) Uani 1 1 d . . . . .
N2 N 0.5764(7) -0.0450(6) 0.3253(3) 0.0409(14) Uani 1 1 d . . . . .
N3 N 0.6140(8) -0.0112(6) 0.1810(3) 0.0445(15) Uani 1 1 d . . . . .
C37 C 0.5331(8) -0.0072(7) 0.2241(3) 0.0376(16) Uani 1 1 d . . . . .
C38 C 0.3986(8) 0.0144(6) 0.2465(3) 0.0347(15) Uani 1 1 d . . . . .
C39 C 0.5205(8) -0.0201(7) 0.2777(3) 0.0370(15) Uani 1 1 d . . . . .
C40 C 0.7358(9) -0.0574(9) 0.3335(4) 0.056(2) Uani 1 1 d . . . . .
H40A H 0.785449 -0.063569 0.299927 0.083 Uiso 1 1 calc R U . . .
H40B H 0.761158 -0.133716 0.357985 0.083 Uiso 1 1 calc R U . . .
H40C H 0.767592 0.016581 0.348208 0.083 Uiso 1 1 calc R U . . .
C41 C 0.4785(10) -0.0399(8) 0.3704(3) 0.0461(18) Uani 1 1 d . . . . .
H41A H 0.441942 0.047579 0.371811 0.069 Uiso 1 1 calc R U . . .
H41B H 0.532923 -0.071547 0.402744 0.069 Uiso 1 1 calc R U . . .
H41C H 0.395107 -0.092236 0.366990 0.069 Uiso 1 1 calc R U . . .
C42 C 0.1676(10) 0.0761(8) 0.2864(4) 0.051(2) Uani 1 1 d . . . . .
H42A H 0.079849 0.026642 0.290018 0.077 Uiso 1 1 calc R U . . .
H42B H 0.137371 0.166263 0.281086 0.077 Uiso 1 1 calc R U . . .
H42C H 0.227521 0.056986 0.318355 0.077 Uiso 1 1 calc R U . . .
C43 C 0.1841(9) 0.0598(8) 0.1901(4) 0.050(2) Uani 1 1 d . . . . .
H43A H 0.239443 0.007687 0.167199 0.074 Uiso 1 1 calc R U . . .
H43B H 0.183427 0.148634 0.174866 0.074 Uiso 1 1 calc R U . . .
H43C H 0.082572 0.033610 0.193642 0.074 Uiso 1 1 calc R U . . .
C44 C 0.5486(11) 0.0260(9) 0.1291(3) 0.054(2) Uani 1 1 d . . . . .
H44A H 0.623777 0.061214 0.104802 0.081 Uiso 1 1 calc R U . . .
H44B H 0.467757 0.089763 0.131381 0.081 Uiso 1 1 calc R U . . .
H44C H 0.510478 -0.048012 0.116155 0.081 Uiso 1 1 calc R U . . .
C45 C 0.7613(10) -0.0680(9) 0.1839(4) 0.057(2) Uani 1 1 d . . . . .
H45A H 0.826409 -0.014148 0.161640 0.086 Uiso 1 1 calc R U . . .
H45B H 0.761846 -0.151097 0.171732 0.086 Uiso 1 1 calc R U . . .
H45C H 0.796051 -0.077736 0.220308 0.086 Uiso 1 1 calc R U . . .
Cl2 Cl -0.0350(2) 0.48628(18) 0.24890(7) 0.0447(4) Uani 1 1 d . . . . .
I3 I 0.63880(5) 0.60659(4) 0.27823(2) 0.03782(12) Uani 1 1 d . . . . .
I4 I 0.98260(5) 0.34096(5) 0.36239(2) 0.04013(13) Uani 1 1 d . . . . .
F13 F 0.3485(5) 0.7548(4) 0.22468(18) 0.0448(10) Uani 1 1 d . . . . .
F14 F 0.0737(6) 0.7898(4) 0.2591(2) 0.0548(13) Uani 1 1 d . . . . .
F15 F -0.0033(5) 0.6890(5) 0.3574(2) 0.0575(13) Uani 1 1 d . . . . .
F16 F 0.1999(5) 0.5528(5) 0.42097(19) 0.0498(11) Uani 1 1 d . . . . .
F17 F 0.6065(6) 0.6859(4) 0.4152(2) 0.0566(13) Uani 1 1 d . . . . .
F18 F 0.8214(6) 0.5410(4) 0.4676(2) 0.0517(12) Uani 1 1 d . . . . .
F19 F 0.3947(5) 0.3233(4) 0.3707(2) 0.0554(13) Uani 1 1 d . . . . .
F20 F 0.6078(6) 0.1777(4) 0.4248(2) 0.0611(15) Uani 1 1 d . . . . .
F21 F 0.7176(6) 0.2189(5) 0.54983(19) 0.0504(11) Uani 1 1 d . . . . .
F22 F 0.9519(7) 0.0757(5) 0.5926(2) 0.0601(14) Uani 1 1 d . . . . .
F23 F 1.2024(6) 0.0530(5) 0.5364(2) 0.0608(14) Uani 1 1 d . . . . .
F24 F 1.2153(6) 0.1634(5) 0.4374(2) 0.0603(14) Uani 1 1 d . . . . .
C19 C 0.4256(8) 0.6408(6) 0.3062(3) 0.0346(15) Uani 1 1 d . . . . .
C20 C 0.3175(9) 0.7076(7) 0.2739(3) 0.0408(17) Uani 1 1 d . . . . .
C21 C 0.1744(9) 0.7234(7) 0.2906(4) 0.0433(18) Uani 1 1 d . . . . .
C22 C 0.1365(9) 0.6723(7) 0.3404(4) 0.0447(18) Uani 1 1 d . . . . .
C23 C 0.2409(9) 0.6036(7) 0.3728(3) 0.0419(17) Uani 1 1 d . . . . .
C24 C 0.3848(8) 0.5878(6) 0.3568(3) 0.0359(15) Uani 1 1 d . . . . .
C25 C 0.4939(9) 0.5083(7) 0.3923(3) 0.0370(15) Uani 1 1 d . . . . .
C26 C 0.6032(9) 0.5593(7) 0.4183(3) 0.0394(16) Uani 1 1 d . . . . .
C27 C 0.7130(9) 0.4849(7) 0.4454(3) 0.0381(16) Uani 1 1 d . . . . .
C28 C 0.7180(8) 0.3549(7) 0.4483(3) 0.0356(15) Uani 1 1 d . . . . .
C29 C 0.6067(9) 0.3033(7) 0.4239(3) 0.0393(16) Uani 1 1 d . . . . .
C30 C 0.4972(9) 0.3770(7) 0.3969(3) 0.0419(17) Uani 1 1 d . . . . .
C31 C 0.8475(8) 0.2735(7) 0.4714(3) 0.0358(15) Uani 1 1 d . . . . .
C32 C 0.8419(9) 0.2111(7) 0.5211(3) 0.0408(17) Uani 1 1 d . . . . .
C33 C 0.9614(10) 0.1374(7) 0.5442(3) 0.0440(18) Uani 1 1 d . . . . .
C34 C 1.0865(10) 0.1248(8) 0.5155(3) 0.0465(19) Uani 1 1 d . . . . .
C35 C 1.0931(9) 0.1841(7) 0.4638(3) 0.0441(18) Uani 1 1 d . . . . .
C36 C 0.9763(8) 0.2587(7) 0.4410(3) 0.0367(15) Uani 1 1 d . . . . .

loop_
_atom_site_aniso_label
_atom_site_aniso_U_11
_atom_site_aniso_U_22
_atom_site_aniso_U_33
_atom_site_aniso_U_23
_atom_site_aniso_U_13
_atom_site_aniso_U_12
I1 0.0374(2) 0.0470(2) 0.0313(2) 0.00657(18) 0.00442(18) 0.00042(18)
I2 0.0378(2) 0.0386(2) 0.0381(3) -0.00036(18) 0.00086(19) -0.00753(17)
F1 0.037(3) 0.077(3) 0.054(3) 0.014(3) 0.007(2) 0.014(2)
F2 0.058(3) 0.054(3) 0.058(3) 0.011(2) -0.015(3) 0.011(2)
F3 0.066(3) 0.058(3) 0.040(3) 0.015(2) -0.003(2) 0.004(2)
F4 0.049(3) 0.066(3) 0.042(3) 0.011(2) 0.011(2) -0.008(2)
F5 0.060(3) 0.031(2) 0.068(3) -0.002(2) -0.020(3) -0.006(2)
F6 0.045(2) 0.043(2) 0.045(3) -0.0010(19) -0.015(2) -0.0118(19)
F7 0.070(4) 0.038(2) 0.087(4) -0.024(2) -0.034(3) 0.010(2)
F8 0.055(3) 0.045(2) 0.066(3) -0.018(2) -0.030(3) 0.003(2)
F9 0.044(3) 0.070(3) 0.045(3) -0.006(2) 0.006(2) 0.010(2)
F10 0.044(3) 0.077(4) 0.069(4) -0.015(3) -0.002(3) 0.019(3)
F11 0.055(3) 0.050(3) 0.072(4) 0.002(2) -0.023(3) 0.012(2)
F12 0.064(3) 0.041(2) 0.044(3) 0.0035(19) -0.010(2) -0.002(2)
C1 0.044(4) 0.033(3) 0.024(3) 0.002(3) 0.001(3) 0.002(3)
C2 0.043(4) 0.051(4) 0.035(4) -0.002(3) -0.004(3) 0.000(3)
C3 0.045(4) 0.038(4) 0.037(4) 0.003(3) -0.007(3) 0.002(3)
C4 0.060(5) 0.035(3) 0.027(4) 0.005(3) -0.008(3) -0.008(3)
C5 0.046(4) 0.033(3) 0.036(4) 0.000(3) 0.004(3) -0.006(3)
C6 0.036(4) 0.033(3) 0.029(4) -0.002(3) -0.002(3) -0.003(3)
C7 0.036(4) 0.037(3) 0.025(3) 0.002(3) -0.004(3) -0.002(3)
C8 0.037(4) 0.032(3) 0.042(4) 0.002(3) 0.002(3) -0.009(3)
C9 0.028(3) 0.043(4) 0.036(4) 0.000(3) 0.001(3) -0.007(3)
C10 0.031(3) 0.038(3) 0.033(4) -0.001(3) -0.001(3) 0.001(3)
C11 0.042(4) 0.033(3) 0.040(4) -0.010(3) -0.010(3) 0.003(3)
C12 0.037(4) 0.036(3) 0.037(4) -0.009(3) -0.005(3) 0.005(3)
C13 0.036(4) 0.033(3) 0.042(4) -0.005(3) -0.007(3) 0.003(3)
C14 0.045(4) 0.051(4) 0.037(4) -0.012(3) -0.001(3) -0.001(3)
C15 0.038(4) 0.040(4) 0.066(6) -0.012(4) -0.006(4) 0.009(3)
C16 0.047(5) 0.036(4) 0.058(6) -0.009(3) -0.015(4) 0.010(3)
C17 0.054(5) 0.030(3) 0.038(4) -0.004(3) -0.010(3) -0.003(3)
C18 0.034(4) 0.028(3) 0.050(5) -0.010(3) -0.005(3) -0.003(3)
N1 0.030(3) 0.048(3) 0.050(4) -0.011(3) -0.001(3) 0.000(3)
N2 0.037(3) 0.050(4) 0.035(4) 0.002(3) -0.005(3) -0.010(3)
N3 0.040(4) 0.051(4) 0.042(4) -0.003(3) 0.010(3) -0.007(3)
C37 0.033(4) 0.035(3) 0.045(4) -0.002(3) 0.000(3) -0.008(3)
C38 0.037(4) 0.028(3) 0.039(4) -0.004(3) 0.003(3) -0.007(3)
C39 0.032(4) 0.039(4) 0.039(4) -0.002(3) 0.005(3) -0.005(3)
C40 0.038(4) 0.075(6) 0.051(5) 0.005(4) -0.011(4) -0.007(4)
C41 0.052(5) 0.048(4) 0.039(4) -0.006(3) 0.000(4) -0.005(4)
C42 0.044(5) 0.055(5) 0.057(6) -0.010(4) 0.006(4) -0.005(4)
C43 0.037(4) 0.058(5) 0.051(5) 0.003(4) -0.008(4) -0.001(4)
C44 0.056(5) 0.068(5) 0.038(5) -0.008(4) 0.005(4) -0.018(4)
C45 0.044(5) 0.062(5) 0.068(6) -0.017(5) 0.022(4) -0.011(4)
Cl2 0.0389(9) 0.0633(11) 0.0289(9) 0.0065(8) 0.0057(7) -0.0073(8)
I3 0.0364(2) 0.0414(2) 0.0355(3) -0.00224(17) 0.00434(18) -0.00775(17)
I4 0.0404(3) 0.0490(3) 0.0289(2) 0.00291(18) 0.00506(19) -0.00329(19)
F13 0.058(3) 0.037(2) 0.038(3) 0.0017(18) -0.001(2) -0.0056(19)
F14 0.046(3) 0.045(2) 0.070(4) 0.002(2) -0.010(2) 0.004(2)
F15 0.038(3) 0.058(3) 0.075(4) -0.008(3) 0.011(2) 0.004(2)
F16 0.045(3) 0.059(3) 0.044(3) -0.003(2) 0.012(2) -0.006(2)
F17 0.069(3) 0.035(2) 0.067(4) -0.008(2) -0.020(3) -0.005(2)
F18 0.061(3) 0.045(2) 0.050(3) -0.007(2) -0.020(2) -0.009(2)
F19 0.045(3) 0.043(2) 0.078(4) -0.005(2) -0.020(3) -0.008(2)
F20 0.061(3) 0.033(2) 0.088(4) -0.001(2) -0.022(3) -0.010(2)
F21 0.053(3) 0.061(3) 0.036(3) 0.001(2) 0.014(2) -0.011(2)
F22 0.076(4) 0.065(3) 0.035(3) 0.009(2) -0.007(3) -0.011(3)
F23 0.060(3) 0.067(3) 0.051(3) 0.008(2) -0.017(3) 0.006(3)
F24 0.045(3) 0.080(4) 0.051(3) 0.005(3) 0.007(2) 0.010(2)
C19 0.036(4) 0.029(3) 0.038(4) -0.003(3) 0.003(3) -0.005(3)
C20 0.051(5) 0.032(3) 0.039(4) -0.002(3) 0.002(3) -0.002(3)
C21 0.044(4) 0.032(3) 0.053(5) -0.003(3) -0.008(4) 0.001(3)
C22 0.037(4) 0.045(4) 0.054(5) -0.011(4) 0.005(4) 0.000(3)
C23 0.046(4) 0.042(4) 0.039(4) -0.008(3) 0.011(3) -0.010(3)
C24 0.036(4) 0.034(3) 0.038(4) -0.005(3) -0.001(3) -0.003(3)
C25 0.040(4) 0.041(4) 0.029(4) 0.000(3) 0.003(3) -0.003(3)
C26 0.049(4) 0.034(3) 0.036(4) -0.003(3) 0.002(3) -0.007(3)
C27 0.042(4) 0.037(4) 0.036(4) -0.005(3) -0.003(3) -0.006(3)
C28 0.032(4) 0.039(3) 0.034(4) -0.002(3) -0.002(3) 0.001(3)
C29 0.042(4) 0.034(3) 0.041(4) 0.001(3) 0.000(3) -0.006(3)
C30 0.041(4) 0.043(4) 0.041(4) 0.000(3) -0.001(3) -0.007(3)
C31 0.036(4) 0.040(3) 0.030(4) 0.003(3) -0.001(3) -0.007(3)
C32 0.040(4) 0.044(4) 0.038(4) -0.004(3) 0.007(3) -0.006(3)
C33 0.058(5) 0.043(4) 0.030(4) 0.003(3) -0.004(4) -0.009(3)
C34 0.051(5) 0.046(4) 0.039(5) 0.005(3) -0.009(4) 0.003(4)
C35 0.047(5) 0.047(4) 0.037(4) -0.001(3) 0.005(3) -0.002(3)
C36 0.039(4) 0.037(3) 0.033(4) 0.000(3) 0.000(3) -0.005(3)

loop_
_atom_type_symbol
_atom_type_description
_atom_type_scat_dispersion_real
_atom_type_scat_dispersion_imag
_atom_type_scat_source
C C 0.0181 0.0091 'International Tables Vol C Tables 4.2.6.8 and 6.1.1.4'
N N 0.0311 0.0180 'International Tables Vol C Tables 4.2.6.8 and 6.1.1.4'
I I -0.3257 6.8362 'International Tables Vol C Tables 4.2.6.8 and 6.1.1.4'
Cl Cl 0.3639 0.7018 'International Tables Vol C Tables 4.2.6.8 and 6.1.1.4'
F F 0.0727 0.0534 'International Tables Vol C Tables 4.2.6.8 and 6.1.1.4'
H H 0.0000 0.0000 'International Tables Vol C Tables 4.2.6.8 and 6.1.1.4'

loop_
_geom_angle_atom_site_label_1
_geom_angle_atom_site_label_2
_geom_angle_atom_site_label_3
_geom_angle
_geom_angle_site_symmetry_1
_geom_angle_site_symmetry_3
_geom_angle_publ_flag
C2 C1 C6 117.8(7) . . ?
C2 C1 I1 121.3(6) . . ?
C6 C1 I1 120.8(5) . . ?
F1 C2 C1 120.2(7) . . ?
F1 C2 C3 117.5(7) . . ?
C1 C2 C3 122.3(8) . . ?
F2 C3 C4 120.4(7) . . ?
F2 C3 C2 120.1(7) . . ?
C4 C3 C2 119.5(7) . . ?
F3 C4 C3 119.8(7) . . ?
F3 C4 C5 121.3(8) . . ?
C3 C4 C5 118.9(7) . . ?
F4 C5 C6 120.9(7) . . ?
F4 C5 C4 117.1(7) . . ?
C6 C5 C4 121.9(7) . . ?
C5 C6 C1 119.5(7) . . ?
C5 C6 C7 121.2(7) . . ?
C1 C6 C7 119.3(6) . . ?
C8 C7 C12 116.7(7) . . ?
C8 C7 C6 122.2(6) . . ?
C12 C7 C6 120.7(6) . . ?
F5 C8 C7 119.2(7) . . ?
F5 C8 C9 118.0(7) . . ?
C7 C8 C9 122.7(7) . . ?
F6 C9 C8 120.0(7) . . ?
F6 C9 C10 119.4(6) . . ?
C8 C9 C10 120.5(7) . . ?
C11 C10 C9 117.3(7) . . ?
C11 C10 C13 121.3(7) . . ?
C9 C10 C13 121.0(7) . . ?
F7 C11 C10 119.6(6) . . ?
F7 C11 C12 118.8(6) . . ?
C10 C11 C12 121.6(7) . . ?
F8 C12 C11 118.6(6) . . ?
F8 C12 C7 120.2(6) . . ?
C11 C12 C7 121.0(7) . . ?
C14 C13 C18 118.9(7) . . ?
C14 C13 C10 120.4(7) . . ?
C18 C13 C10 120.7(7) . . ?
F9 C14 C13 119.7(7) . . ?
F9 C14 C15 118.7(8) . . ?
C13 C14 C15 121.6(8) . . ?
F10 C15 C16 119.6(8) . . ?
F10 C15 C14 120.8(9) . . ?
C16 C15 C14 119.6(8) . . ?
F11 C16 C15 120.3(8) . . ?
F11 C16 C17 119.8(8) . . ?
C15 C16 C17 119.9(7) . . ?
F12 C17 C16 117.8(7) . . ?
F12 C17 C18 121.7(8) . . ?
C16 C17 C18 120.6(8) . . ?
C17 C18 C13 119.5(7) . . ?
C17 C18 I2 119.8(6) . . ?
C13 C18 I2 120.8(5) . . ?
C38 N1 C42 120.4(7) . . ?
C38 N1 C43 120.2(7) . . ?
C42 N1 C43 118.9(7) . . ?
C39 N2 C40 120.9(7) . . ?
C39 N2 C41 119.0(7) . . ?
C40 N2 C41 119.4(7) . . ?
C37 N3 C45 120.8(8) . . ?
C37 N3 C44 120.7(7) . . ?
C45 N3 C44 118.0(7) . . ?
N3 C37 C38 149.0(8) . . ?
N3 C37 C39 150.8(8) . . ?
C38 C37 C39 60.3(6) . . ?
N1 C38 C37 150.0(8) . . ?
N1 C38 C39 150.1(8) . . ?
C37 C38 C39 59.9(6) . . ?
N2 C39 C37 152.1(7) . . ?
N2 C39 C38 148.1(7) . . ?
C37 C39 C38 59.8(6) . . ?
N2 C40 H40A 109.5 . . ?
N2 C40 H40B 109.5 . . ?
H40A C40 H40B 109.5 . . ?
N2 C40 H40C 109.5 . . ?
H40A C40 H40C 109.5 . . ?
H40B C40 H40C 109.5 . . ?
N2 C41 H41A 109.5 . . ?
N2 C41 H41B 109.5 . . ?
H41A C41 H41B 109.5 . . ?
N2 C41 H41C 109.5 . . ?
H41A C41 H41C 109.5 . . ?
H41B C41 H41C 109.5 . . ?
N1 C42 H42A 109.5 . . ?
N1 C42 H42B 109.5 . . ?
H42A C42 H42B 109.5 . . ?
N1 C42 H42C 109.5 . . ?
H42A C42 H42C 109.5 . . ?
H42B C42 H42C 109.5 . . ?
N1 C43 H43A 109.5 . . ?
N1 C43 H43B 109.5 . . ?
H43A C43 H43B 109.5 . . ?
N1 C43 H43C 109.5 . . ?
H43A C43 H43C 109.5 . . ?
H43B C43 H43C 109.5 . . ?
N3 C44 H44A 109.5 . . ?
N3 C44 H44B 109.5 . . ?
H44A C44 H44B 109.5 . . ?
N3 C44 H44C 109.5 . . ?
H44A C44 H44C 109.5 . . ?
H44B C44 H44C 109.5 . . ?
N3 C45 H45A 109.5 . . ?
N3 C45 H45B 109.5 . . ?
H45A C45 H45B 109.5 . . ?
N3 C45 H45C 109.5 . . ?
H45A C45 H45C 109.5 . . ?
H45B C45 H45C 109.5 . . ?
C20 C19 C24 118.2(7) . . ?
C20 C19 I3 121.1(6) . . ?
C24 C19 I3 120.5(5) . . ?
F13 C20 C21 117.6(7) . . ?
F13 C20 C19 120.7(7) . . ?
C21 C20 C19 121.7(8) . . ?
F14 C21 C20 120.3(8) . . ?
F14 C21 C22 120.2(8) . . ?
C20 C21 C22 119.5(8) . . ?
F15 C22 C21 119.8(8) . . ?
F15 C22 C23 120.2(8) . . ?
C21 C22 C23 120.0(7) . . ?
F16 C23 C24 120.1(8) . . ?
F16 C23 C22 118.6(7) . . ?
C24 C23 C22 121.2(8) . . ?
C23 C24 C19 119.4(7) . . ?
C23 C24 C25 119.7(7) . . ?
C19 C24 C25 120.8(7) . . ?
C26 C25 C30 116.4(7) . . ?
C26 C25 C24 122.6(7) . . ?
C30 C25 C24 120.8(7) . . ?
F17 C26 C27 118.9(7) . . ?
F17 C26 C25 119.2(7) . . ?
C27 C26 C25 121.8(7) . . ?
F18 C27 C26 118.8(7) . . ?
F18 C27 C28 119.8(7) . . ?
C26 C27 C28 121.3(7) . . ?
C29 C28 C27 117.2(7) . . ?
C29 C28 C31 120.5(7) . . ?
C27 C28 C31 121.9(7) . . ?
F20 C29 C30 118.9(7) . . ?
F20 C29 C28 119.5(7) . . ?
C30 C29 C28 121.6(7) . . ?
F19 C30 C29 120.0(7) . . ?
F19 C30 C25 118.2(7) . . ?
C29 C30 C25 121.6(7) . . ?
C32 C31 C36 119.3(7) . . ?
C32 C31 C28 120.8(7) . . ?
C36 C31 C28 119.8(6) . . ?
F21 C32 C31 120.4(7) . . ?
F21 C32 C33 117.4(7) . . ?
C31 C32 C33 122.3(7) . . ?
F22 C33 C34 120.4(8) . . ?
F22 C33 C32 121.0(8) . . ?
C34 C33 C32 118.6(7) . . ?
F23 C34 C33 119.9(8) . . ?
F23 C34 C35 119.9(8) . . ?
C33 C34 C35 120.2(8) . . ?
F24 C35 C36 121.3(7) . . ?
F24 C35 C34 117.1(7) . . ?
C36 C35 C34 121.6(8) . . ?
C35 C36 C31 118.0(7) . . ?
C35 C36 I4 121.5(6) . . ?
C31 C36 I4 120.4(5) . . ?

loop_
_geom_bond_atom_site_label_1
_geom_bond_atom_site_label_2
_geom_bond_distance
_geom_bond_site_symmetry_2
_geom_bond_publ_flag
I1 C1 2.099(7) . ?
I2 C18 2.104(8) . ?
F1 C2 1.353(10) . ?
F2 C3 1.335(9) . ?
F3 C4 1.338(8) . ?
F4 C5 1.342(9) . ?
F5 C8 1.343(8) . ?
F6 C9 1.341(8) . ?
F7 C11 1.337(8) . ?
F8 C12 1.330(9) . ?
F9 C14 1.335(10) . ?
F10 C15 1.337(10) . ?
F11 C16 1.334(9) . ?
F12 C17 1.339(9) . ?
C1 C2 1.385(11) . ?
C1 C6 1.400(10) . ?
C2 C3 1.389(11) . ?
C3 C4 1.367(12) . ?
C4 C5 1.392(11) . ?
C5 C6 1.374(10) . ?
C6 C7 1.486(10) . ?
C7 C8 1.374(10) . ?
C7 C12 1.394(10) . ?
C8 C9 1.382(10) . ?
C9 C10 1.395(10) . ?
C10 C11 1.382(10) . ?
C10 C13 1.478(10) . ?
C11 C12 1.391(10) . ?
C13 C14 1.377(11) . ?
C13 C18 1.395(11) . ?
C14 C15 1.380(12) . ?
C15 C16 1.376(13) . ?
C16 C17 1.382(13) . ?
C17 C18 1.393(10) . ?
N1 C38 1.339(10) . ?
N1 C42 1.454(11) . ?
N1 C43 1.455(11) . ?
N2 C39 1.317(10) . ?
N2 C40 1.460(10) . ?
N2 C41 1.462(10) . ?
N3 C37 1.330(10) . ?
N3 C45 1.435(11) . ?
N3 C44 1.462(11) . ?
C37 C38 1.369(11) . ?
C37 C39 1.371(11) . ?
C38 C39 1.375(11) . ?
C40 H40A 0.9800 . ?
C40 H40B 0.9800 . ?
C40 H40C 0.9800 . ?
C41 H41A 0.9800 . ?
C41 H41B 0.9800 . ?
C41 H41C 0.9800 . ?
C42 H42A 0.9800 . ?
C42 H42B 0.9800 . ?
C42 H42C 0.9800 . ?
C43 H43A 0.9800 . ?
C43 H43B 0.9800 . ?
C43 H43C 0.9800 . ?
C44 H44A 0.9800 . ?
C44 H44B 0.9800 . ?
C44 H44C 0.9800 . ?
C45 H45A 0.9800 . ?
C45 H45B 0.9800 . ?
C45 H45C 0.9800 . ?
I3 C19 2.090(7) . ?
I4 C36 2.098(7) . ?
F13 C20 1.335(9) . ?
F14 C21 1.335(9) . ?
F15 C22 1.350(9) . ?
F16 C23 1.345(9) . ?
F17 C26 1.350(8) . ?
F18 C27 1.350(9) . ?
F19 C30 1.350(9) . ?
F20 C29 1.341(8) . ?
F21 C32 1.350(9) . ?
F22 C33 1.336(9) . ?
F23 C34 1.339(9) . ?
F24 C35 1.320(10) . ?
C19 C20 1.391(11) . ?
C19 C24 1.408(10) . ?
C20 C21 1.374(12) . ?
C21 C22 1.374(12) . ?
C22 C23 1.379(12) . ?
C23 C24 1.375(11) . ?
C24 C25 1.499(10) . ?
C25 C26 1.377(11) . ?
C25 C30 1.395(10) . ?
C26 C27 1.374(11) . ?
C27 C28 1.382(10) . ?
C28 C29 1.373(11) . ?
C28 C31 1.500(10) . ?
C29 C30 1.367(11) . ?
C31 C32 1.362(10) . ?
C31 C36 1.415(11) . ?
C32 C33 1.392(12) . ?
C33 C34 1.361(13) . ?
C34 C35 1.397(11) . ?
C35 C36 1.376(11) . ?
